data_1563836
loop_
_publ_author_name
'Sun, Shaowen'
'Sun, Yingying'
'Guo, Huadong'
'Fu, Xirao'
'Guo, Mingming'
'Liu, Siyu'
'Guo, Xianmin'
'Zhang, Liang'
'Alexandrov, Eugeny V.'

_publ_section_title
;
 Construction of Cd(II) coordination polymers from a fluorene-based
 bisimidazole ligand and polycarboxylic acids: syntheses, structures and
 properties
;
_journal_name_full 'Inorganica Chimica Acta'
_journal_page_first 165
_journal_page_last 172
_journal_paper_doi 10.1016/j.ica.2018.08.018
_journal_volume 483
_journal_year 2018
_chemical_formula_moiety 'C37 H32 Cd N4 O6'
_chemical_formula_sum 'C37 H32 Cd N4 O6'
_chemical_formula_weight 741.07
_space_group_IT_number 14
_space_group_name_Hall '-P 2yn'
_space_group_name_H-M_alt 'P 1 21/n 1'
_symmetry_cell_setting monoclinic
_symmetry_space_group_name_H-M 'P 1 21/n 1'
_atom_sites_solution_hydrogens geom
_atom_sites_solution_primary direct
_atom_sites_solution_secondary difmap
_audit_creation_method SHELXL-97
_cell_angle_alpha 90.00
_cell_angle_beta 99.5720(10)
_cell_angle_gamma 90.00
_cell_formula_units_Z 4
_cell_length_a 7.9108(4)
_cell_length_b 25.7480(12)
_cell_length_c 16.7010(8)
_cell_measurement_reflns_used 8299
_cell_measurement_temperature 293(2)
_cell_measurement_theta_max 28.25
_cell_measurement_theta_min 1.47
_cell_volume 3354.4(3)
_computing_cell_refinement 'Bruker SMART'
_computing_data_collection 'Bruker SMART'
_computing_data_reduction 'Bruker SAINT'
_computing_molecular_graphics SHELXP-97
_computing_publication_material SHELXTL
_computing_structure_refinement 'SHELXL-97 (Sheldrick, 1997)'
_computing_structure_solution 'SHELXS-97 (Sheldrick, 1990)'
_diffrn_ambient_temperature 293(2)
_diffrn_detector_area_resol_mean 9.00cm
_diffrn_measured_fraction_theta_full 0.999
_diffrn_measured_fraction_theta_max 0.999
_diffrn_measurement_device_type 'CCD area detector'
_diffrn_measurement_method 'phi and omega scans'
_diffrn_radiation_monochromator graphite
_diffrn_radiation_source 'fine-focus sealed tube'
_diffrn_radiation_type MoK\a
_diffrn_radiation_wavelength 0.71073
_diffrn_reflns_av_R_equivalents 0.0323
_diffrn_reflns_av_sigmaI/netI 0.0391
_diffrn_reflns_limit_h_max 10
_diffrn_reflns_limit_h_min -7
_diffrn_reflns_limit_k_max 34
_diffrn_reflns_limit_k_min -29
_diffrn_reflns_limit_l_max 20
_diffrn_reflns_limit_l_min -22
_diffrn_reflns_number 24627
_diffrn_reflns_theta_full 28.25
_diffrn_reflns_theta_max 28.25
_diffrn_reflns_theta_min 1.47
_diffrn_standards_decay_% none
_diffrn_standards_interval_count none
_diffrn_standards_interval_time none
_diffrn_standards_number none
_exptl_absorpt_coefficient_mu 0.703
_exptl_absorpt_correction_T_max 0.880
_exptl_absorpt_correction_T_min 0.860
_exptl_absorpt_correction_type empirical
_exptl_absorpt_process_details SADABS
_exptl_crystal_colour colorless
_exptl_crystal_density_diffrn 1.467
_exptl_crystal_density_method 'not measured'
_exptl_crystal_description block
_exptl_crystal_F_000 1512
_exptl_crystal_size_max 0.22
_exptl_crystal_size_mid 0.21
_exptl_crystal_size_min 0.18
_refine_diff_density_max 1.702
_refine_diff_density_min -1.275
_refine_diff_density_rms 0.146
_refine_ls_extinction_method none
_refine_ls_goodness_of_fit_ref 1.163
_refine_ls_hydrogen_treatment constr
_refine_ls_matrix_type full
_refine_ls_number_parameters 433
_refine_ls_number_reflns 8299
_refine_ls_number_restraints 0
_refine_ls_restrained_S_all 1.163
_refine_ls_R_factor_all 0.0584
_refine_ls_R_factor_gt 0.0409
_refine_ls_shift/su_max 0.001
_refine_ls_shift/su_mean 0.000
_refine_ls_structure_factor_coef Fsqd
_refine_ls_weighting_details 'calc w=1/[\s^2^(Fo^2^)+(0.0602P)^2^+1.2962P] where P=(Fo^2^+2Fc^2^)/3'
_refine_ls_weighting_scheme calc
_refine_ls_wR_factor_gt 0.0983
_refine_ls_wR_factor_ref 0.1152
_reflns_number_gt 6710
_reflns_number_total 8299
_reflns_threshold_expression >2sigma(I)
_cod_data_source_file ICA-2018-483-165.cif
_cod_data_source_block 3
_cod_depositor_comments
;
The following automatic conversions were performed:

data item '_chemical_melting_point' value 'not measured' was changed
to '?' -- the value is undefined or not given.

Automatic conversion script
Id: cif_fix_values 8369 2020-08-20 11:38:08Z andrius 
;
_cod_original_sg_symbol_H-M p21/n
_cod_database_code 1563836

loop_
_symmetry_equiv_pos_as_xyz
'x, y, z'
'-x+1/2, y+1/2, -z+1/2'
'-x, -y, -z'
'x-1/2, -y-1/2, z-1/2'

loop_
_atom_site_label
_atom_site_type_symbol
_atom_site_fract_x
_atom_site_fract_y
_atom_site_fract_z
_atom_site_U_iso_or_equiv
_atom_site_adp_type
_atom_site_occupancy
_atom_site_symmetry_multiplicity
_atom_site_calc_flag
_atom_site_refinement_flags
_atom_site_disorder_assembly
_atom_site_disorder_group
Cd1 Cd 0.21941(3) 0.085929(7) 0.403247(12) 0.01841(8) Uani 1 1 d . . .
C14 C 0.0002(4) 0.15972(11) 0.32947(18) 0.0224(6) Uani 1 1 d . . .
O1 O -0.6914(3) 0.50214(8) 0.04226(13) 0.0272(5) Uani 1 1 d . . .
O2 O -0.5792(3) 0.51636(8) 0.17067(13) 0.0248(5) Uani 1 1 d . . .
C35 C 0.6993(5) 0.03091(13) 1.0361(2) 0.0316(8) Uani 1 1 d . . .
H35 H 0.7585 0.0043 1.0152 0.038 Uiso 1 1 calc R . .
C23 C 0.4655(4) 0.13628(11) 0.79541(18) 0.0236(6) Uani 1 1 d . . .
H23 H 0.4065 0.1670 0.7807 0.028 Uiso 1 1 calc R . .
O3 O -0.5679(3) 0.27013(8) 0.16113(15) 0.0305(5) Uani 1 1 d . . .
N4 N 0.4451(3) 0.07557(9) 1.33790(15) 0.0206(5) Uani 1 1 d . . .
O5 O -0.0174(3) 0.13585(9) 0.39286(14) 0.0288(5) Uani 1 1 d . . .
O4 O 0.1344(3) 0.15708(11) 0.29936(17) 0.0439(7) Uani 1 1 d . . .
N1 N 0.3656(3) 0.11381(9) 0.52232(15) 0.0217(5) Uani 1 1 d . . .
N2 N 0.4704(3) 0.11779(9) 0.65265(14) 0.0202(5) Uani 1 1 d . . .
C19 C 0.6011(4) 0.05698(11) 0.75702(18) 0.0227(6) Uani 1 1 d . . .
H19 H 0.6297 0.0354 0.7166 0.027 Uiso 1 1 calc R . .
C36 C 0.4333(4) 0.08482(11) 1.25947(18) 0.0221(6) Uani 1 1 d . . .
H36 H 0.3378 0.0993 1.2272 0.027 Uiso 1 1 calc R . .
C11 C -0.1486(4) 0.19151(11) 0.28785(18) 0.0206(6) Uani 1 1 d . . .
N3 N 0.5776(3) 0.07063(10) 1.23208(15) 0.0212(5) Uani 1 1 d . . .
C7 C -0.6067(4) 0.39526(12) 0.05762(19) 0.0240(6) Uani 1 1 d . . .
H7 H -0.6357 0.4081 0.0051 0.029 Uiso 1 1 calc R . .
C24 C 0.5996(4) 0.07608(11) 0.89760(18) 0.0241(6) Uani 1 1 d . . .
C26 C 0.5392(4) 0.11190(11) 1.01774(18) 0.0242(6) Uani 1 1 d . . .
C18 C 0.5129(4) 0.10323(12) 0.73679(17) 0.0208(6) Uani 1 1 d . . .
C22 C 0.5088(4) 0.12211(11) 0.87606(18) 0.0237(6) Uani 1 1 d . . .
C10 C -0.1296(4) 0.22270(12) 0.2214(2) 0.0273(7) Uani 1 1 d . . .
H10 H -0.0236 0.2249 0.2045 0.033 Uiso 1 1 calc R . .
C9 C -0.2673(4) 0.25029(12) 0.1807(2) 0.0276(7) Uani 1 1 d . . .
H9 H -0.2541 0.2715 0.1371 0.033 Uiso 1 1 calc R . .
C17 C 0.3808(4) 0.08938(11) 0.59231(18) 0.0231(6) Uani 1 1 d . . .
H17 H 0.3355 0.0567 0.5993 0.028 Uiso 1 1 calc R . .
C2 C -0.5786(4) 0.42945(11) 0.12262(19) 0.0211(6) Uani 1 1 d . . .
C15 C 0.4516(4) 0.16017(11) 0.53832(18) 0.0226(6) Uani 1 1 d . . .
H15 H 0.4630 0.1856 0.5000 0.027 Uiso 1 1 calc R . .
C32 C 0.5286(4) 0.11357(12) 1.09981(18) 0.0237(6) Uani 1 1 d . . .
H32 H 0.4749 0.1411 1.1214 0.028 Uiso 1 1 calc R . .
C20 C 0.6458(4) 0.04350(12) 0.83843(19) 0.0256(6) Uani 1 1 d . . .
H20 H 0.7059 0.0130 0.8531 0.031 Uiso 1 1 calc R . .
C25 C 0.6215(4) 0.07018(12) 0.98574(19) 0.0258(7) Uani 1 1 d . . .
C3 C -0.5289(4) 0.40992(12) 0.2010(2) 0.0270(7) Uani 1 1 d . . .
H3 H -0.5036 0.4327 0.2446 0.032 Uiso 1 1 calc R . .
C27 C 0.4675(5) 0.15022(11) 0.95106(18) 0.0262(7) Uani 1 1 d . . .
C16 C 0.5170(4) 0.16301(12) 0.61864(18) 0.0235(6) Uani 1 1 d . . .
H16 H 0.5806 0.1901 0.6453 0.028 Uiso 1 1 calc R . .
C33 C 0.6012(4) 0.07252(12) 1.14935(18) 0.0241(6) Uani 1 1 d . . .
C34 C 0.6871(5) 0.03210(13) 1.1181(2) 0.0318(7) Uani 1 1 d . . .
H34 H 0.7366 0.0057 1.1522 0.038 Uiso 1 1 calc R . .
C38 C 0.6897(4) 0.05060(11) 1.29781(17) 0.0222(6) Uani 1 1 d . . .
H38 H 0.7991 0.0375 1.2977 0.027 Uiso 1 1 calc R . .
C5 C -0.5534(4) 0.32359(11) 0.1488(2) 0.0231(6) Uani 1 1 d . . .
C37 C 0.6055(4) 0.05425(11) 1.36227(17) 0.0200(6) Uani 1 1 d . . .
H37 H 0.6496 0.0439 1.4150 0.024 Uiso 1 1 calc R . .
C1 C -0.6162(4) 0.48647(11) 0.11041(19) 0.0213(6) Uani 1 1 d . . .
C6 C -0.5920(4) 0.34203(12) 0.0701(2) 0.0271(7) Uani 1 1 d . . .
H6 H -0.6078 0.3192 0.0264 0.033 Uiso 1 1 calc R . .
C30 C 0.5605(5) 0.20313(12) 0.9630(2) 0.0361(8) Uani 1 1 d . . .
H30A H 0.5107 0.2261 0.9194 0.043 Uiso 1 1 calc R . .
H30B H 0.5388 0.2182 1.0135 0.043 Uiso 1 1 calc R . .
C31 C 0.7523(6) 0.20130(15) 0.9649(3) 0.0491(11) Uani 1 1 d . . .
H31A H 0.7985 0.2358 0.9724 0.074 Uiso 1 1 calc R . .
H31B H 0.7759 0.1874 0.9146 0.074 Uiso 1 1 calc R . .
H31C H 0.8041 0.1796 1.0090 0.074 Uiso 1 1 calc R . .
C13 C -0.4472(4) 0.21537(11) 0.2708(2) 0.0254(6) Uani 1 1 d . . .
H13 H -0.5542 0.2127 0.2866 0.031 Uiso 1 1 calc R . .
C8 C -0.4249(4) 0.24603(11) 0.20554(19) 0.0235(6) Uani 1 1 d . . .
C12 C -0.3068(4) 0.18845(11) 0.31265(18) 0.0236(6) Uani 1 1 d . . .
H12 H -0.3195 0.1683 0.3575 0.028 Uiso 1 1 calc R . .
C4 C -0.5169(4) 0.35684(12) 0.2142(2) 0.0266(7) Uani 1 1 d . . .
H4 H -0.4848 0.3438 0.2665 0.032 Uiso 1 1 calc R . .
C28 C 0.2727(5) 0.15922(13) 0.9464(2) 0.0322(8) Uani 1 1 d . . .
H28A H 0.2539 0.1764 0.9958 0.039 Uiso 1 1 calc R . .
H28B H 0.2337 0.1825 0.9015 0.039 Uiso 1 1 calc R . .
C29 C 0.1638(5) 0.11033(15) 0.9353(2) 0.0383(8) Uani 1 1 d . . .
H29A H 0.0453 0.1194 0.9330 0.057 Uiso 1 1 calc R . .
H29B H 0.1986 0.0873 0.9803 0.057 Uiso 1 1 calc R . .
H29C H 0.1785 0.0934 0.8858 0.057 Uiso 1 1 calc R . .
OW1 O 0.0932(11) 0.1296(4) 0.1340(3) 0.255(6) Uani 1 1 d . . .

loop_
_atom_site_aniso_label
_atom_site_aniso_U_11
_atom_site_aniso_U_22
_atom_site_aniso_U_33
_atom_site_aniso_U_23
_atom_site_aniso_U_13
_atom_site_aniso_U_12
Cd1 0.02175(12) 0.01681(11) 0.01536(11) 0.00002(7) -0.00072(7) 0.00207(8)
C14 0.0282(16) 0.0170(13) 0.0214(15) -0.0019(11) 0.0021(12) 0.0060(12)
O1 0.0341(12) 0.0225(10) 0.0233(11) 0.0029(8) -0.0003(9) 0.0046(9)
O2 0.0228(11) 0.0190(10) 0.0302(12) -0.0004(8) -0.0026(9) -0.0001(8)
C35 0.045(2) 0.0285(16) 0.0226(16) 0.0014(13) 0.0078(14) 0.0172(15)
C23 0.0322(17) 0.0202(14) 0.0178(14) -0.0022(11) 0.0026(12) 0.0054(12)
O3 0.0256(12) 0.0185(10) 0.0422(14) 0.0086(9) -0.0099(10) -0.0005(9)
N4 0.0233(13) 0.0216(12) 0.0151(12) -0.0005(9) -0.0017(9) 0.0018(10)
O5 0.0300(12) 0.0316(12) 0.0247(12) 0.0074(9) 0.0038(9) 0.0088(10)
O4 0.0332(14) 0.0571(17) 0.0443(16) 0.0243(13) 0.0153(12) 0.0226(13)
N1 0.0234(13) 0.0225(12) 0.0184(12) -0.0024(9) 0.0013(10) 0.0010(10)
N2 0.0252(13) 0.0226(12) 0.0131(11) -0.0025(9) 0.0035(9) -0.0010(10)
C19 0.0257(15) 0.0244(15) 0.0186(14) -0.0055(11) 0.0060(12) 0.0029(12)
C36 0.0251(15) 0.0231(14) 0.0161(13) -0.0013(11) -0.0024(11) 0.0031(12)
C11 0.0253(15) 0.0149(12) 0.0207(14) -0.0006(11) 0.0010(11) 0.0024(11)
N3 0.0246(13) 0.0233(12) 0.0148(12) 0.0002(9) 0.0006(10) 0.0054(10)
C7 0.0252(16) 0.0264(15) 0.0204(15) 0.0035(12) 0.0044(12) 0.0065(13)
C24 0.0337(17) 0.0206(14) 0.0178(14) -0.0009(11) 0.0040(12) 0.0044(12)
C26 0.0353(18) 0.0188(14) 0.0169(14) -0.0011(11) 0.0002(12) 0.0048(13)
C18 0.0223(15) 0.0250(14) 0.0147(13) -0.0018(11) 0.0017(11) 0.0007(12)
C22 0.0333(17) 0.0209(14) 0.0169(14) -0.0022(11) 0.0039(12) 0.0057(13)
C10 0.0253(16) 0.0264(15) 0.0305(17) 0.0061(13) 0.0052(13) 0.0013(13)
C9 0.0290(17) 0.0244(15) 0.0281(16) 0.0086(12) 0.0014(13) 0.0001(13)
C17 0.0282(16) 0.0217(14) 0.0187(14) 0.0001(11) 0.0014(12) -0.0045(12)
C2 0.0165(14) 0.0207(13) 0.0256(15) 0.0035(11) 0.0023(11) 0.0031(11)
C15 0.0268(16) 0.0217(14) 0.0197(14) 0.0000(11) 0.0055(12) 0.0010(12)
C32 0.0304(16) 0.0220(14) 0.0185(14) -0.0029(11) 0.0034(12) 0.0072(12)
C20 0.0333(17) 0.0215(14) 0.0226(15) -0.0013(11) 0.0067(13) 0.0084(13)
C25 0.0357(18) 0.0243(14) 0.0183(15) -0.0011(12) 0.0074(12) 0.0070(13)
C3 0.0268(16) 0.0258(15) 0.0255(16) -0.0007(12) -0.0035(12) 0.0048(13)
C27 0.0446(19) 0.0201(14) 0.0129(13) -0.0003(11) 0.0017(12) 0.0102(13)
C16 0.0253(16) 0.0222(14) 0.0233(15) -0.0040(11) 0.0046(12) -0.0034(12)
C33 0.0309(17) 0.0242(14) 0.0167(14) -0.0001(11) 0.0027(12) 0.0069(12)
C34 0.045(2) 0.0277(16) 0.0221(16) 0.0048(12) 0.0045(14) 0.0158(15)
C38 0.0214(15) 0.0246(14) 0.0185(14) -0.0001(11) -0.0024(11) 0.0032(12)
C5 0.0168(14) 0.0183(14) 0.0324(17) 0.0063(12) -0.0012(12) 0.0028(11)
C37 0.0216(14) 0.0201(13) 0.0165(13) 0.0024(10) -0.0023(11) -0.0004(11)
C1 0.0145(13) 0.0210(14) 0.0289(16) 0.0022(12) 0.0049(11) 0.0001(11)
C6 0.0313(17) 0.0234(15) 0.0252(16) -0.0030(12) 0.0005(13) 0.0040(13)
C30 0.064(3) 0.0188(15) 0.0238(17) -0.0017(12) 0.0035(16) 0.0048(16)
C31 0.071(3) 0.0332(19) 0.042(2) -0.0063(17) 0.007(2) -0.012(2)
C13 0.0235(15) 0.0220(14) 0.0311(17) 0.0023(12) 0.0054(13) 0.0022(12)
C8 0.0265(16) 0.0154(13) 0.0262(15) -0.0006(11) -0.0029(12) 0.0026(12)
C12 0.0292(16) 0.0198(14) 0.0221(15) 0.0029(11) 0.0052(12) 0.0047(12)
C4 0.0255(16) 0.0260(15) 0.0253(16) 0.0070(12) -0.0043(12) 0.0055(13)
C28 0.046(2) 0.0316(17) 0.0182(15) 0.0008(12) 0.0033(14) 0.0208(15)
C29 0.036(2) 0.044(2) 0.034(2) 0.0007(16) 0.0025(15) 0.0157(17)
OW1 0.306(9) 0.416(12) 0.056(3) 0.075(5) 0.064(4) 0.316(9)

loop_
_atom_type_symbol
_atom_type_description
_atom_type_scat_dispersion_real
_atom_type_scat_dispersion_imag
_atom_type_scat_source
C C 0.0033 0.0016 'International Tables Vol C Tables 4.2.6.8 and 6.1.1.4'
H H 0.0000 0.0000 'International Tables Vol C Tables 4.2.6.8 and 6.1.1.4'
N N 0.0061 0.0033 'International Tables Vol C Tables 4.2.6.8 and 6.1.1.4'
O O 0.0106 0.0060 'International Tables Vol C Tables 4.2.6.8 and 6.1.1.4'
Cd Cd -0.8075 1.2024 'International Tables Vol C Tables 4.2.6.8 and 6.1.1.4'

loop_
_geom_angle_atom_site_label_1
_geom_angle_atom_site_label_2
_geom_angle_atom_site_label_3
_geom_angle
_geom_angle_site_symmetry_1
_geom_angle_site_symmetry_3
N1 Cd1 O5 100.66(9) . .
N1 Cd1 N4 97.68(9) . 1_554
O5 Cd1 N4 138.06(8) . 1_554
N1 Cd1 O2 147.00(8) . 2_445
O5 Cd1 O2 94.63(8) . 2_445
N4 Cd1 O2 89.88(8) 1_554 2_445
N1 Cd1 O1 91.05(8) . 2_445
O5 Cd1 O1 114.82(8) . 2_445
N4 Cd1 O1 102.14(8) 1_554 2_445
O2 Cd1 O1 55.95(7) 2_445 2_445
N1 Cd1 O4 114.45(9) . .
O5 Cd1 O4 54.06(8) . .
N4 Cd1 O4 84.01(8) 1_554 .
O2 Cd1 O4 98.23(9) 2_445 .
O1 Cd1 O4 152.97(9) 2_445 .
N1 Cd1 C1 118.98(9) . 2_445
O5 Cd1 C1 107.46(9) . 2_445
N4 Cd1 C1 95.74(9) 1_554 2_445
O2 Cd1 C1 28.02(8) 2_445 2_445
O1 Cd1 C1 27.97(8) 2_445 2_445
O4 Cd1 C1 126.04(10) . 2_445
N1 Cd1 C14 111.89(9) . .
O5 Cd1 C14 27.07(9) . .
N4 Cd1 C14 111.02(9) 1_554 .
O2 Cd1 C14 94.87(8) 2_445 .
O1 Cd1 C14 135.77(9) 2_445 .
O4 Cd1 C14 27.18(9) . .
C1 Cd1 C14 117.69(9) 2_445 .
O4 C14 O5 122.3(3) . .
O4 C14 C11 119.7(3) . .
O5 C14 C11 118.0(3) . .
O4 C14 Cd1 67.95(16) . .
O5 C14 Cd1 55.05(15) . .
C11 C14 Cd1 167.9(2) . .
C1 O1 Cd1 90.28(18) . 2_455
C1 O2 Cd1 91.12(17) . 2_455
C34 C35 C25 118.9(3) . .
C34 C35 H35 120.5 . .
C25 C35 H35 120.5 . .
C22 C23 C18 118.1(3) . .
C22 C23 H23 120.9 . .
C18 C23 H23 120.9 . .
C8 O3 C5 116.0(2) . .
C36 N4 C37 105.9(3) . .
C36 N4 Cd1 121.9(2) . 1_556
C37 N4 Cd1 131.81(19) . 1_556
C14 O5 Cd1 97.88(19) . .
C14 O4 Cd1 84.86(18) . .
C17 N1 C15 105.8(2) . .
C17 N1 Cd1 126.3(2) . .
C15 N1 Cd1 127.86(19) . .
C17 N2 C16 107.2(2) . .
C17 N2 C18 126.7(3) . .
C16 N2 C18 126.1(2) . .
C20 C19 C18 119.1(3) . .
C20 C19 H19 120.5 . .
C18 C19 H19 120.5 . .
N4 C36 N3 111.3(3) . .
N4 C36 H36 124.3 . .
N3 C36 H36 124.3 . .
C12 C11 C10 119.5(3) . .
C12 C11 C14 120.5(3) . .
C10 C11 C14 120.0(3) . .
C36 N3 C38 107.3(2) . .
C36 N3 C33 125.0(2) . .
C38 N3 C33 127.5(3) . .
C2 C7 C6 120.7(3) . .
C2 C7 H7 119.7 . .
C6 C7 H7 119.7 . .
C20 C24 C22 120.8(3) . .
C20 C24 C25 130.7(3) . .
C22 C24 C25 108.4(3) . .
C32 C26 C25 120.4(3) . .
C32 C26 C27 128.7(3) . .
C25 C26 C27 110.9(3) . .
C19 C18 C23 122.2(3) . .
C19 C18 N2 119.1(3) . .
C23 C18 N2 118.7(3) . .
C23 C22 C24 120.4(3) . .
C23 C22 C27 128.4(3) . .
C24 C22 C27 111.1(3) . .
C9 C10 C11 120.4(3) . .
C9 C10 H10 119.8 . .
C11 C10 H10 119.8 . .
C10 C9 C8 119.2(3) . .
C10 C9 H9 120.4 . .
C8 C9 H9 120.4 . .
N1 C17 N2 111.3(3) . .
N1 C17 H17 124.3 . .
N2 C17 H17 124.3 . .
C7 C2 C3 119.3(3) . .
C7 C2 C1 120.7(3) . .
C3 C2 C1 119.8(3) . .
C16 C15 N1 109.5(3) . .
C16 C15 H15 125.3 . .
N1 C15 H15 125.3 . .
C26 C32 C33 118.2(3) . .
C26 C32 H32 120.9 . .
C33 C32 H32 120.9 . .
C24 C20 C19 119.4(3) . .
C24 C20 H20 120.3 . .
C19 C20 H20 120.3 . .
C35 C25 C26 120.8(3) . .
C35 C25 C24 130.6(3) . .
C26 C25 C24 108.6(3) . .
C4 C3 C2 120.4(3) . .
C4 C3 H3 119.8 . .
C2 C3 H3 119.8 . .
C26 C27 C22 100.8(2) . .
C26 C27 C30 111.4(3) . .
C22 C27 C30 111.2(3) . .
C26 C27 C28 112.3(3) . .
C22 C27 C28 112.1(3) . .
C30 C27 C28 108.9(3) . .
C15 C16 N2 106.2(3) . .
C15 C16 H16 126.9 . .
N2 C16 H16 126.9 . .
C34 C33 C32 121.3(3) . .
C34 C33 N3 119.3(3) . .
C32 C33 N3 119.3(3) . .
C35 C34 C33 120.3(3) . .
C35 C34 H34 119.8 . .
C33 C34 H34 119.8 . .
C37 C38 N3 105.5(3) . .
C37 C38 H38 127.2 . .
N3 C38 H38 127.2 . .
C4 C5 C6 121.6(3) . .
C4 C5 O3 120.3(3) . .
C6 C5 O3 117.9(3) . .
C38 C37 N4 109.9(2) . .
C38 C37 H37 125.0 . .
N4 C37 H37 125.0 . .
O1 C1 O2 122.5(3) . .
O1 C1 C2 119.2(3) . .
O2 C1 C2 118.2(3) . .
O1 C1 Cd1 61.75(15) . 2_455
O2 C1 Cd1 60.87(15) . 2_455
C2 C1 Cd1 172.7(2) . 2_455
C5 C6 C7 118.8(3) . .
C5 C6 H6 120.6 . .
C7 C6 H6 120.6 . .
C31 C30 C27 115.4(3) . .
C31 C30 H30A 108.4 . .
C27 C30 H30A 108.4 . .
C31 C30 H30B 108.4 . .
C27 C30 H30B 108.4 . .
H30A C30 H30B 107.5 . .
C30 C31 H31A 109.5 . .
C30 C31 H31B 109.5 . .
H31A C31 H31B 109.5 . .
C30 C31 H31C 109.5 . .
H31A C31 H31C 109.5 . .
H31B C31 H31C 109.5 . .
C8 C13 C12 119.0(3) . .
C8 C13 H13 120.5 . .
C12 C13 H13 120.5 . .
C13 C8 C9 121.5(3) . .
C13 C8 O3 118.5(3) . .
C9 C8 O3 119.9(3) . .
C11 C12 C13 120.4(3) . .
C11 C12 H12 119.8 . .
C13 C12 H12 119.8 . .
C5 C4 C3 119.0(3) . .
C5 C4 H4 120.5 . .
C3 C4 H4 120.5 . .
C29 C28 C27 115.0(3) . .
C29 C28 H28A 108.5 . .
C27 C28 H28A 108.5 . .
C29 C28 H28B 108.5 . .
C27 C28 H28B 108.5 . .
H28A C28 H28B 107.5 . .
C28 C29 H29A 109.5 . .
C28 C29 H29B 109.5 . .
H29A C29 H29B 109.5 . .
C28 C29 H29C 109.5 . .
H29A C29 H29C 109.5 . .
H29B C29 H29C 109.5 . .

loop_
_geom_bond_atom_site_label_1
_geom_bond_atom_site_label_2
_geom_bond_distance
_geom_bond_site_symmetry_2
Cd1 N1 2.246(2) .
Cd1 O5 2.255(2) .
Cd1 N4 2.258(3) 1_554
Cd1 O2 2.347(2) 2_445
Cd1 O1 2.366(2) 2_445
Cd1 O4 2.536(2) .
Cd1 C1 2.686(3) 2_445
Cd1 C14 2.725(3) .
C14 O4 1.250(4) .
C14 O5 1.252(4) .
C14 C11 1.505(4) .
O1 C1 1.260(4) .
O1 Cd1 2.366(2) 2_455
O2 C1 1.262(4) .
O2 Cd1 2.347(2) 2_455
C35 C34 1.389(4) .
C35 C25 1.391(4) .
C35 H35 0.9300 .
C23 C22 1.382(4) .
C23 C18 1.394(4) .
C23 H23 0.9300 .
O3 C8 1.391(3) .
O3 C5 1.399(3) .
N4 C36 1.319(4) .
N4 C37 1.381(4) .
N4 Cd1 2.258(3) 1_556
N1 C17 1.315(4) .
N1 C15 1.378(4) .
N2 C17 1.347(4) .
N2 C16 1.373(4) .
N2 C18 1.439(4) .
C19 C20 1.391(4) .
C19 C18 1.393(4) .
C19 H19 0.9300 .
C36 N3 1.349(4) .
C36 H36 0.9300 .
C11 C12 1.385(4) .
C11 C10 1.398(4) .
N3 C38 1.390(4) .
N3 C33 1.426(4) .
C7 C2 1.386(4) .
C7 C6 1.389(4) .
C7 H7 0.9300 .
C24 C20 1.391(4) .
C24 C22 1.401(4) .
C24 C25 1.461(4) .
C26 C32 1.388(4) .
C26 C25 1.407(4) .
C26 C27 1.525(4) .
C22 C27 1.528(4) .
C10 C9 1.381(4) .
C10 H10 0.9300 .
C9 C8 1.382(5) .
C9 H9 0.9300 .
C17 H17 0.9300 .
C2 C3 1.396(4) .
C2 C1 1.505(4) .
C15 C16 1.357(4) .
C15 H15 0.9300 .
C32 C33 1.405(4) .
C32 H32 0.9300 .
C20 H20 0.9300 .
C3 C4 1.385(4) .
C3 H3 0.9300 .
C27 C30 1.545(5) .
C27 C28 1.548(5) .
C16 H16 0.9300 .
C33 C34 1.392(4) .
C34 H34 0.9300 .
C38 C37 1.360(4) .
C38 H38 0.9300 .
C5 C4 1.381(4) .
C5 C6 1.382(4) .
C37 H37 0.9300 .
C1 Cd1 2.686(3) 2_455
C6 H6 0.9300 .
C30 C31 1.512(6) .
C30 H30A 0.9700 .
C30 H30B 0.9700 .
C31 H31A 0.9600 .
C31 H31B 0.9600 .
C31 H31C 0.9600 .
C13 C8 1.380(4) .
C13 C12 1.394(4) .
C13 H13 0.9300 .
C12 H12 0.9300 .
C4 H4 0.9300 .
C28 C29 1.519(5) .
C28 H28A 0.9700 .
C28 H28B 0.9700 .
C29 H29A 0.9600 .
C29 H29B 0.9600 .
C29 H29C 0.9600 .

loop_
_geom_torsion_atom_site_label_1
_geom_torsion_atom_site_label_2
_geom_torsion_atom_site_label_3
_geom_torsion_atom_site_label_4
_geom_torsion
_geom_torsion_site_symmetry_1
_geom_torsion_site_symmetry_2
_geom_torsion_site_symmetry_3
_geom_torsion_site_symmetry_4
N1 Cd1 C14 O4 101.2(2) . . . .
O5 Cd1 C14 O4 170.8(3) . . . .
N4 Cd1 C14 O4 -6.8(2) 1_554 . . .
O2 Cd1 C14 O4 -98.6(2) 2_445 . . .
O1 Cd1 C14 O4 -142.66(19) 2_445 . . .
C1 Cd1 C14 O4 -115.6(2) 2_445 . . .
N1 Cd1 C14 O5 -69.6(2) . . . .
N4 Cd1 C14 O5 -177.59(18) 1_554 . . .
O2 Cd1 C14 O5 90.66(19) 2_445 . . .
O1 Cd1 C14 O5 46.5(2) 2_445 . . .
O4 Cd1 C14 O5 -170.8(3) . . . .
C1 Cd1 C14 O5 73.6(2) 2_445 . . .
N1 Cd1 C14 C11 -127.6(10) . . . .
O5 Cd1 C14 C11 -58.0(10) . . . .
N4 Cd1 C14 C11 124.4(10) 1_554 . . .
O2 Cd1 C14 C11 32.6(10) 2_445 . . .
O1 Cd1 C14 C11 -11.5(11) 2_445 . . .
O4 Cd1 C14 C11 131.2(11) . . . .
C1 Cd1 C14 C11 15.6(10) 2_445 . . .
O4 C14 O5 Cd1 -10.1(3) . . . .
C11 C14 O5 Cd1 168.4(2) . . . .
N1 Cd1 O5 C14 117.74(19) . . . .
N4 Cd1 O5 C14 3.4(2) 1_554 . . .
O2 Cd1 O5 C14 -91.63(19) 2_445 . . .
O1 Cd1 O5 C14 -146.09(18) 2_445 . . .
O4 Cd1 O5 C14 5.18(18) . . . .
C1 Cd1 O5 C14 -117.08(19) 2_445 . . .
O5 C14 O4 Cd1 8.9(3) . . . .
C11 C14 O4 Cd1 -169.6(2) . . . .
N1 Cd1 O4 C14 -90.7(2) . . . .
O5 Cd1 O4 C14 -5.16(18) . . . .
N4 Cd1 O4 C14 173.6(2) 1_554 . . .
O2 Cd1 O4 C14 84.6(2) 2_445 . . .
O1 Cd1 O4 C14 68.6(3) 2_445 . . .
C1 Cd1 O4 C14 80.9(2) 2_445 . . .
O5 Cd1 N1 C17 103.4(3) . . . .
N4 Cd1 N1 C17 -114.5(3) 1_554 . . .
O2 Cd1 N1 C17 -12.7(4) 2_445 . . .
O1 Cd1 N1 C17 -12.1(3) 2_445 . . .
O4 Cd1 N1 C17 158.6(2) . . . .
C1 Cd1 N1 C17 -13.5(3) 2_445 . . .
C14 Cd1 N1 C17 129.1(3) . . . .
O5 Cd1 N1 C15 -73.9(3) . . . .
N4 Cd1 N1 C15 68.2(3) 1_554 . . .
O2 Cd1 N1 C15 170.0(2) 2_445 . . .
O1 Cd1 N1 C15 170.6(3) 2_445 . . .
O4 Cd1 N1 C15 -18.7(3) . . . .
C1 Cd1 N1 C15 169.2(2) 2_445 . . .
C14 Cd1 N1 C15 -48.2(3) . . . .
C37 N4 C36 N3 0.0(3) . . . .
Cd1 N4 C36 N3 -173.24(19) 1_556 . . .
O4 C14 C11 C12 169.7(3) . . . .
O5 C14 C11 C12 -8.8(4) . . . .
Cd1 C14 C11 C12 43.1(11) . . . .
O4 C14 C11 C10 -7.5(4) . . . .
O5 C14 C11 C10 174.0(3) . . . .
Cd1 C14 C11 C10 -134.1(9) . . . .
N4 C36 N3 C38 0.3(3) . . . .
N4 C36 N3 C33 175.8(3) . . . .
C20 C19 C18 C23 -0.9(5) . . . .
C20 C19 C18 N2 178.5(3) . . . .
C22 C23 C18 C19 0.1(5) . . . .
C22 C23 C18 N2 -179.3(3) . . . .
C17 N2 C18 C19 55.9(4) . . . .
C16 N2 C18 C19 -122.7(3) . . . .
C17 N2 C18 C23 -124.7(3) . . . .
C16 N2 C18 C23 56.8(4) . . . .
C18 C23 C22 C24 0.8(5) . . . .
C18 C23 C22 C27 -177.9(3) . . . .
C20 C24 C22 C23 -0.9(5) . . . .
C25 C24 C22 C23 -177.9(3) . . . .
C20 C24 C22 C27 178.0(3) . . . .
C25 C24 C22 C27 1.0(4) . . . .
C12 C11 C10 C9 0.0(5) . . . .
C14 C11 C10 C9 177.2(3) . . . .
C11 C10 C9 C8 -1.1(5) . . . .
C15 N1 C17 N2 0.7(4) . . . .
Cd1 N1 C17 N2 -177.11(19) . . . .
C16 N2 C17 N1 -0.7(4) . . . .
C18 N2 C17 N1 -179.5(3) . . . .
C6 C7 C2 C3 2.4(5) . . . .
C6 C7 C2 C1 -172.1(3) . . . .
C17 N1 C15 C16 -0.3(4) . . . .
Cd1 N1 C15 C16 177.4(2) . . . .
C25 C26 C32 C33 -0.3(5) . . . .
C27 C26 C32 C33 178.1(3) . . . .
C22 C24 C20 C19 0.1(5) . . . .
C25 C24 C20 C19 176.3(3) . . . .
C18 C19 C20 C24 0.8(5) . . . .
C34 C35 C25 C26 3.2(5) . . . .
C34 C35 C25 C24 -173.4(4) . . . .
C32 C26 C25 C35 -2.5(5) . . . .
C27 C26 C25 C35 178.8(3) . . . .
C32 C26 C25 C24 174.8(3) . . . .
C27 C26 C25 C24 -3.9(4) . . . .
C20 C24 C25 C35 2.1(7) . . . .
C22 C24 C25 C35 178.7(4) . . . .
C20 C24 C25 C26 -174.8(4) . . . .
C22 C24 C25 C26 1.8(4) . . . .
C7 C2 C3 C4 -3.6(5) . . . .
C1 C2 C3 C4 171.0(3) . . . .
C32 C26 C27 C22 -174.4(3) . . . .
C25 C26 C27 C22 4.2(4) . . . .
C32 C26 C27 C30 67.6(5) . . . .
C25 C26 C27 C30 -113.8(3) . . . .
C32 C26 C27 C28 -54.9(4) . . . .
C25 C26 C27 C28 123.7(3) . . . .
C23 C22 C27 C26 175.7(3) . . . .
C24 C22 C27 C26 -3.1(4) . . . .
C23 C22 C27 C30 -66.1(4) . . . .
C24 C22 C27 C30 115.1(3) . . . .
C23 C22 C27 C28 56.0(5) . . . .
C24 C22 C27 C28 -122.8(3) . . . .
N1 C15 C16 N2 -0.1(4) . . . .
C17 N2 C16 C15 0.5(3) . . . .
C18 N2 C16 C15 179.3(3) . . . .
C26 C32 C33 C34 2.3(5) . . . .
C26 C32 C33 N3 -173.9(3) . . . .
C36 N3 C33 C34 -139.5(3) . . . .
C38 N3 C33 C34 35.1(5) . . . .
C36 N3 C33 C32 36.8(5) . . . .
C38 N3 C33 C32 -148.6(3) . . . .
C25 C35 C34 C33 -1.2(6) . . . .
C32 C33 C34 C35 -1.6(5) . . . .
N3 C33 C34 C35 174.7(3) . . . .
C36 N3 C38 C37 -0.4(3) . . . .
C33 N3 C38 C37 -175.8(3) . . . .
C8 O3 C5 C4 -58.0(4) . . . .
C8 O3 C5 C6 127.7(3) . . . .
N3 C38 C37 N4 0.4(3) . . . .
C36 N4 C37 C38 -0.2(3) . . . .
Cd1 N4 C37 C38 172.0(2) 1_556 . . .
Cd1 O1 C1 O2 -4.1(3) 2_455 . . .
Cd1 O1 C1 C2 171.7(2) 2_455 . . .
Cd1 O2 C1 O1 4.2(3) 2_455 . . .
Cd1 O2 C1 C2 -171.8(2) 2_455 . . .
C7 C2 C1 O1 7.9(4) . . . .
C3 C2 C1 O1 -166.6(3) . . . .
C7 C2 C1 O2 -176.0(3) . . . .
C3 C2 C1 O2 9.5(4) . . . .
C7 C2 C1 Cd1 103.3(17) . . . 2_455
C3 C2 C1 Cd1 -71.2(18) . . . 2_455
C4 C5 C6 C7 -4.9(5) . . . .
O3 C5 C6 C7 169.3(3) . . . .
C2 C7 C6 C5 1.7(5) . . . .
C26 C27 C30 C31 58.2(4) . . . .
C22 C27 C30 C31 -53.4(4) . . . .
C28 C27 C30 C31 -177.3(3) . . . .
C12 C13 C8 C9 0.4(5) . . . .
C12 C13 C8 O3 176.1(3) . . . .
C10 C9 C8 C13 0.9(5) . . . .
C10 C9 C8 O3 -174.7(3) . . . .
C5 O3 C8 C13 128.7(3) . . . .
C5 O3 C8 C9 -55.6(4) . . . .
C10 C11 C12 C13 1.3(4) . . . .
C14 C11 C12 C13 -175.9(3) . . . .
C8 C13 C12 C11 -1.5(5) . . . .
C6 C5 C4 C3 3.7(5) . . . .
O3 C5 C4 C3 -170.3(3) . . . .
C2 C3 C4 C5 0.6(5) . . . .
C26 C27 C28 C29 -55.6(4) . . . .
C22 C27 C28 C29 57.1(4) . . . .
C30 C27 C28 C29 -179.5(3) . . . .
